data_1537070
loop_
_publ_author_name
'Kreiner, G.'

_publ_section_title
;
 Towards realistic quasiperiodic structures: Modelling, synthesis and
 structure of(Ga,Al)175-dMg97+d - a large 3/2-2/1-2/1 Fibonacci
 approximant
;
_journal_name_full 'Journal of Alloys Compd.'
_journal_page_first 261
_journal_page_last 273
_journal_volume 338
_journal_year 2002
_chemical_formula_sum 'Mg402.29 Zn685.71'
_space_group_IT_number 36
_symmetry_space_group_name_Hall 'C 2c -2'
_symmetry_space_group_name_H-M 'C m c 21'
_cell_angle_alpha 90
_cell_angle_beta 90
_cell_angle_gamma 90
_cell_formula_units_Z 1
_cell_length_a 36.84
_cell_length_b 22.782
_cell_length_c 22.931
_cell_volume 19245.733
_citation_journal_id_ASTM JALCEU
_cod_data_source_file Kreiner_JALCEU_2002_552.cif
_cod_data_source_block Mg402.29Zn685.71
_cod_original_cell_volume 19245.73
_cod_database_code 1537070

loop_
_symmetry_equiv_pos_as_xyz
x,y,z
-x,-y,z+1/2
-x,y,z
x,-y,z+1/2
x+1/2,y+1/2,z
-x+1/2,-y+1/2,z+1/2
-x+1/2,y+1/2,z
x+1/2,-y+1/2,z+1/2

loop_
_atom_site_label
_atom_site_type_symbol
_atom_site_fract_x
_atom_site_fract_y
_atom_site_fract_z
_atom_site_occupancy
_atom_site_U_iso_or_equiv
Zn15 Zn 0.11858 0.49907 0.2542 1 0.0
Mg10 Mg 0.11858 0.0889 0.5167 1 0.0
Zn5 Zn 0.03624 0.28542 0.2234 1 0.0
Mg29 Mg 0.26481 0.2858 0.008 1 0.0
Zn27 Zn 0.18159 0.21127 0.2385 1 0.0
Zn80 Zn 0.46497 0.40583 0.4056 1 0.0
Mg57 Mg 0 0.5991 0.1314 1 0.0
Zn90 Zn 0 0.47973 0.21 1 0.0
Mg36 Mg 0.35645 0.4791 0.121 1 0.0
Mg46 Mg 0.45436 0.2119 0.3144 1 0.0
Mg55 Mg 0 0.4066 0.0022 1 0.0
Zn63 Zn 0.37835 0.09651 0.1889 1 0.0
Zn92 Zn 0 0.5366 0.0268 1 0.0
Zn22 Zn 0.14355 0.1117 0.2003 1 0.0
Zn34 Zn 0.19204 0.21129 0.0158 1 0.0
Zn94 Zn 0 0.71514 0.2076 1 0.0
Zn83 Zn 0 0.09498 0.4315 1 0.0
Zn89 Zn 0 0.38196 0.3757 1 0.0
Mg31 Mg 0.30578 0.3989 0.4374 1 0.0
Mg58 Mg 0 0.6979 0.4259 0.409 0.0
Zn49 Zn 0.30866 0.38256 0.0689 1 0.0
Mg26 Mg 0.26113 0.2829 0.3896 1 0.0
Zn33 Zn 0.19068 0.41499 0.1212 1 0.0
Mg43 Mg 0.42809 0.2913 0.2001 1 0.0
Mg5 Mg 0.07128 0.1665 0.1958 1 0.0
Zn39 Zn 0.24157 0.19232 0.2902 1 0.0
Zn16 Zn 0.11896 0.03641 0.3073 0.323 0.0
Mg51 Mg 0 0.2135 0.1285 1 0.0
Mg9 Mg 0.11576 0.2848 0.3867 1 0.0
Zn69 Zn 0.42693 0.31067 0.0691 1 0.0
Mg4 Mg 0.07111 0.4021 0.43 1 0.0
Mg49 Mg 0 0.1652 0.6306 1 0.0
Zn7 Zn 0.0577 0.3436 0.317 1 0.0
Mg21 Mg 0.191 0.0961 0.3129 1 0.0
Mg19 Mg 0.18903 0.4727 0.3179 1 0.0
Mg48 Mg 0 0.024 0 1 0.0
Zn88 Zn 0 0.38005 0.2601 1 0.0
Mg24 Mg 0.23457 0.2191 0.1236 1 0.0
Mg50 Mg 0 0.168 0.0002 1 0.0
Zn4 Zn 0.03607 0.09508 0.5317 1 0.0
Zn45 Zn 0.26049 0.49778 0.2617 1 0.0
Zn82 Zn 0 0.00117 0.2583 1 0.0
Mg52 Mg 0 0.2141 0.5046 1 0.0
Zn23 Zn 0.15329 0.40146 0.4122 1 0.0
Mg54 Mg 0 0.3582 0.1305 1 0.0
Zn84 Zn 0 0.09679 0.2012 1 0.0
Mg12 Mg 0.11937 0.2902 0.245 1 0.0
Zn14 Zn 0.11662 0.40166 0.3188 1 0.0
Zn53 Zn 0.31543 0.08988 0.3941 1 0.0
Mg41 Mg 0.38548 0.4032 0.3862 1 0.0
Zn8 Zn 0.05975 0.22648 0.3154 1 0.0
Mg35 Mg 0.35449 0.2857 0.007 1 0.0
Zn78 Zn 0.46373 0.21658 0.1033 1 0.0
Mg20 Mg 0.18964 0.0992 0.0781 1 0.0
Zn58 Zn 0.34552 0.28615 0.2226 1 0.0
Zn13 Zn 0.10871 0.09811 0.1027 1 0.0
Zn52 Zn 0.30975 0.19003 0.4501 1 0.0
Zn74 Zn 0.43998 0.15654 0.1941 1 0.0
Zn46 Zn 0.27045 0.10023 0.1044 1 0.0
Zn41 Zn 0.25129 0.14914 0.3966 1 0.0
Zn19 Zn 0.1308 0.15622 0.0043 1 0.0
Mg15 Mg 0.1433 0.4096 0.0067 1 0.0
Mg45 Mg 0.43354 0.0219 0.4925 0.323 0.0
Zn26 Zn 0.17321 0.01228 0.2216 1 0.0
Mg16 Mg 0.14681 0.2143 0.1235 1 0.0
Mg40 Mg 0.38375 0.0198 0.384 1 0.0
Zn17 Zn 0.1208 0.17254 0.2982 1 0.0
Zn32 Zn 0.19058 0.31405 0.0647 1 0.0
Zn95 Zn 0 0.80504 0.3748 1 0.0
Zn28 Zn 0.18556 0.21189 0.3758 0.419 0.0
Zn59 Zn 0.34568 0.28481 0.4133 1 0.0
Zn86 Zn 0 0.19121 0.3747 1 0.0
Mg53 Mg 0 0.3481 0.5067 1 0.0
Zn76 Zn 0.44187 0.34721 0.3158 1 0.0
Zn65 Zn 0.38671 0.28292 0.3205 1 0.0
Zn93 Zn 0 0.6979 0.4259 0.591 0.0
Mg27 Mg 0.26273 0.4826 0.1273 1 0.0
Mg11 Mg 0.11896 0.03641 0.3073 0.677 0.0
Zn9 Zn 0.07088 0.19177 0.063 1 0.0
Zn91 Zn 0 0.48748 0.419 1 0.0
Zn36 Zn 0.19425 0.11416 0.4533 1 0.0
Mg23 Mg 0.23286 0.413 0.0104 1 0.0
Zn50 Zn 0.30934 0.19237 0.0633 1 0.0
Mg17 Mg 0.18556 0.21189 0.3758 0.581 0.0
Zn18 Zn 0.13 0.125 0.3995 1 0.0
Zn29 Zn 0.18872 0.3043 0.4441 1 0.0
Mg13 Mg 0.11986 0.4822 0.1196 1 0.0
Zn25 Zn 0.15686 0.01677 0.4139 1 0.0
Mg22 Mg 0.22595 0.1063 0.1995 1 0.0
Zn73 Zn 0.43947 0.46943 0.3145 1 0.0
Zn56 Zn 0.3448 0.09855 0.0968 1 0.0
Mg2 Mg 0.04725 0.4754 0.3172 1 0.0
Mg56 Mg 0 0.5975 0.2694 1 0.0
Zn60 Zn 0.36741 0.34549 0.1282 1 0.0
Zn42 Zn 0.25156 0.15755 0.0066 1 0.0
Zn77 Zn 0.46202 0.08557 0.3817 1 0.0
Zn40 Zn 0.24958 0.34868 0.1245 1 0.0
Mg47 Mg 0 0.0227 0.6273 1 0.0
Zn55 Zn 0.32341 0.34324 0.3187 1 0.0
Zn3 Zn 0.03581 0.28507 0.4107 1 0.0
Mg44 Mg 0.43001 0.285 0.4316 1 0.0
Zn70 Zn 0.43095 0.40435 0.4984 1 0.0
Mg25 Mg 0.2391 0.0174 0.3917 1 0.0
Mg33 Mg 0.30876 0.025 0.193 1 0.0
Zn35 Zn 0.19352 0.01451 0.5174 1 0.0
Zn75 Zn 0.44009 0.03675 0.1945 1 0.0
Zn71 Zn 0.43195 0.14545 0.4618 1 0.0
Zn57 Zn 0.3451 0.09348 0.2916 1 0.0
Zn24 Zn 0.15382 0.407 0.2197 1 0.0
Zn21 Zn 0.13136 0.03843 0.0057 1 0.0
Zn81 Zn 0 0.00087 0.3726 1 0.0
Mg28 Mg 0.26391 0.2916 0.2384 1 0.0
Zn37 Zn 0.22481 0.40008 0.4133 1 0.0
Zn6 Zn 0.03697 0.47495 0.1062 1 0.0
Zn1 Zn 0.03483 0.28523 0.035 1 0.0
Zn2 Zn 0.0351 0.09639 0.0999 1 0.0
Zn43 Zn 0.25203 0.04207 0.0074 1 0.0
Mg6 Mg 0.07191 0.0226 0.4301 1 0.0
Mg30 Mg 0.30553 0.3959 0.2 1 0.0
Mg3 Mg 0.06735 0.1713 0.4404 1 0.0
Zn64 Zn 0.38146 0.19152 0.2547 1 0.0
Mg7 Mg 0.07218 0.0264 0.1945 1 0.0
Zn87 Zn 0 0.19276 0.2589 1 0.0
Zn72 Zn 0.43354 0.0219 0.4925 0.677 0.0
Mg42 Mg 0.42625 0.0972 0.0732 1 0.0
Zn12 Zn 0.07619 0.28007 0.1339 1 0.0
Zn31 Zn 0.18979 0.30968 0.1838 1 0.0
Mg39 Mg 0.38168 0.4071 0.2463 1 0.0
Mg1 Mg 0.04497 0.0988 0.3174 1 0.0
Zn38 Zn 0.22635 0.40618 0.2208 1 0.0
Zn44 Zn 0.25982 0.39442 0.3192 1 0.0
Mg34 Mg 0.31508 0.2109 0.3181 1 0.0
Mg32 Mg 0.30716 0.1673 0.1962 1 0.0
Zn61 Zn 0.36816 0.15551 0.0047 1 0.0
Zn10 Zn 0.07176 0.00037 0.0649 1 0.0
Zn79 Zn 0.46401 0.40757 0.2236 1 0.0
Zn30 Zn 0.18897 0.49453 0.4494 1 0.0
Zn68 Zn 0.42689 0.21318 0.004 1 0.0
Mg38 Mg 0.38077 0.1676 0.3839 1 0.0
Mg8 Mg 0.07286 0.4014 0.2021 1 0.0
Zn20 Zn 0.13124 0.35024 0.1239 1 0.0
Zn54 Zn 0.32168 0.45917 0.3233 1 0.0
Mg37 Mg 0.38007 0.2128 0.1191 1 0.0
Mg14 Mg 0.12019 0.2809 0.0153 1 0.0
Zn11 Zn 0.07189 0.38358 0.0725 1 0.0
Zn62 Zn 0.37159 0.03836 0.0036 1 0.0
Zn51 Zn 0.30946 0.00641 0.0637 1 0.0
Zn47 Zn 0.2739 0.08926 0.2967 1 0.0
Mg18 Mg 0.18863 0.3316 0.3119 1 0.0
Zn48 Zn 0.30596 0.2804 0.1289 1 0.0
Zn85 Zn 0 0.18699 0.7585 1 0.0
Zn66 Zn 0.41942 0.09434 0.2921 1 0.0
Zn67 Zn 0.4252 0.41156 0.1342 1 0.0
